data_4505040
loop_
_publ_author_name
'Lewis, Gareth R.'
'Steele, Gerry'
'McBride, Lorraine'
'Florence, Alastair J.'
'Kennedy, Alan R.'
'Shankland, Norman'
'David, William I. F.'
'Shankland, Kenneth'
'Teat, Simon J.'

_publ_section_title
;
 Hydrophobic vs. Hydrophilic:&#x2009; Ionic Competition in Remacemide Salt
 Structures
;
_journal_issue 2
_journal_name_full 'Crystal Growth &amp; Design'
_journal_page_first 427
_journal_paper_doi 10.1021/cg049836u
_journal_volume 5
_journal_year 2005
_chemical_formula_moiety 'C17 H21 N2 O1, C10 H7 S O3, 0.4(C2 H6 O1), 0.5(H2 O1)'
_chemical_formula_sum 'C27.77 H31.35 N2 O4.9 S'
_chemical_formula_weight 503.66
_chemical_name_common 'remacemide napsilate'
_chemical_name_systematic
;
2-Amino-N-(1-methyl-1,12-diphenylethyl)-acetamide 
naphthalene-2-sulphonate 
;
_space_group_IT_number 2
_symmetry_cell_setting triclinic
_symmetry_space_group_name_Hall '-P 1'
_symmetry_space_group_name_H-M 'P -1'
_atom_sites_solution_hydrogens geom
_atom_sites_solution_primary direct
_atom_sites_solution_secondary difmap
_audit_creation_method SHELXL-97
_cell_angle_alpha 104.859(2)
_cell_angle_beta 90.490(2)
_cell_angle_gamma 95.546(2)
_cell_formula_units_Z 4
_cell_length_a 9.7297(4)
_cell_length_b 14.4323(3)
_cell_length_c 19.4269(4)
_cell_measurement_reflns_used 13499
_cell_measurement_temperature 150(2)
_cell_measurement_theta_max 29.30
_cell_measurement_theta_min 2.21
_cell_volume 2622.82(14)
_computing_cell_refinement 'local program'
_computing_data_collection 'SMART (Seimens, 1995)'
_computing_data_reduction 'SAINT (Seimens, 1995)'
_computing_molecular_graphics 'Materials Studio (Accelrys, 2003)'
_computing_publication_material 'SHELXL-97 (Sheldrick, 1997)'
_computing_structure_refinement 'SHELXL-97 (Sheldrick, 1997)'
_computing_structure_solution 'SHELXS (Sheldrick, 1990)'
_diffrn_ambient_temperature 150(2)
_diffrn_measured_fraction_theta_full 0.995
_diffrn_measured_fraction_theta_max 0.995
_diffrn_measurement_device_type 'Smart CCD'
_diffrn_measurement_method '\w rotation with narrow frames'
_diffrn_radiation_monochromator Si(111)
_diffrn_radiation_source 'Station 9.8 Daresbury SRS'
_diffrn_radiation_type synchrotron
_diffrn_radiation_wavelength 0.6892
_diffrn_reflns_av_R_equivalents 0.0247
_diffrn_reflns_av_sigmaI/netI 0.0413
_diffrn_reflns_limit_h_max 11
_diffrn_reflns_limit_h_min -11
_diffrn_reflns_limit_k_max 17
_diffrn_reflns_limit_k_min -17
_diffrn_reflns_limit_l_max 23
_diffrn_reflns_limit_l_min -23
_diffrn_reflns_number 21073
_diffrn_reflns_theta_full 25.00
_diffrn_reflns_theta_max 25.00
_diffrn_reflns_theta_min 1.98
_exptl_absorpt_coefficient_mu 0.163
_exptl_absorpt_correction_type 'see text'
_exptl_crystal_colour colourless
_exptl_crystal_density_diffrn 1.275
_exptl_crystal_density_method 'not measured'
_exptl_crystal_description plate
_exptl_crystal_F_000 1069
_exptl_crystal_size_max 0.10
_exptl_crystal_size_mid 0.01
_exptl_crystal_size_min 0.01
_refine_diff_density_max 0.682
_refine_diff_density_min -0.428
_refine_diff_density_rms 0.053
_refine_ls_extinction_method none
_refine_ls_goodness_of_fit_ref 1.036
_refine_ls_hydrogen_treatment mixed
_refine_ls_matrix_type full
_refine_ls_number_parameters 686
_refine_ls_number_reflns 10091
_refine_ls_number_restraints 0
_refine_ls_restrained_S_all 1.036
_refine_ls_R_factor_all 0.0731
_refine_ls_R_factor_gt 0.0543
_refine_ls_shift/su_max 0.001
_refine_ls_shift/su_mean 0.000
_refine_ls_structure_factor_coef Fsqd
_refine_ls_weighting_details 'calc w=1/[\s^2^(Fo^2^)+(0.0923P)^2^+0.0000P] where P=(Fo^2^+2Fc^2^)/3'
_refine_ls_weighting_scheme calc
_refine_ls_wR_factor_gt 0.1475
_refine_ls_wR_factor_ref 0.1562
_reflns_number_gt 7287
_reflns_number_total 10091
_reflns_threshold_expression >2sigma(I)
_cod_data_source_file cg049836usi20040520_063540.cif
_cod_data_source_block 6
_cod_original_cell_volume 2622.82(13)
_cod_original_sg_symbol_H-M P-1
_cod_original_formula_sum 'C27.77 H31.35 N2 O4.90 S'
_cod_database_code 4505040

loop_
_symmetry_equiv_pos_as_xyz
'x, y, z'
'-x, -y, -z'

loop_
_atom_site_label
_atom_site_type_symbol
_atom_site_fract_x
_atom_site_fract_y
_atom_site_fract_z
_atom_site_U_iso_or_equiv
_atom_site_adp_type
_atom_site_occupancy
_atom_site_symmetry_multiplicity
_atom_site_calc_flag
_atom_site_refinement_flags
S1 S 0.80246(8) 0.39867(5) 0.07353(4) 0.0516(2) Uani 1 1 d .
S2 S 0.41147(9) 0.11643(5) 0.12326(3) 0.0569(2) Uani 1 1 d .
O1 O 0.73049(15) 0.76133(11) 0.14097(8) 0.0391(4) Uani 1 1 d .
O1' O 0.76375(15) 0.20709(10) -0.13298(8) 0.0322(3) Uani 1 1 d .
O3 O 0.6857(2) 0.45826(15) 0.08164(10) 0.0588(5) Uani 1 1 d .
O4 O 0.9062(2) 0.42912(13) 0.02842(10) 0.0573(5) Uani 1 1 d .
O5 O 0.7593(3) 0.29690(14) 0.05374(12) 0.0859(8) Uani 1 1 d .
O6 O 0.5151(4) 0.0649(2) 0.07248(14) 0.0632(10) Uani 0.791(4) 1 d P
O7 O 0.3775(5) 0.2000(2) 0.1038(2) 0.0857(15) Uani 0.791(4) 1 d P
O8 O 0.2930(6) 0.0510(4) 0.1340(3) 0.0416(9) Uani 0.791(4) 1 d P
O6A O 0.4632(11) 0.0871(8) 0.0639(6) 0.041(3) Uiso 0.209(4) 1 d P
O7A O 0.3226(13) 0.2091(11) 0.1229(7) 0.049(3) Uiso 0.209(4) 1 d P
O8A O 0.321(2) 0.0445(19) 0.1416(13) 0.047(6) Uiso 0.209(4) 1 d P
O9 O 0.4153(2) 0.36003(17) 0.04531(13) 0.0805(7) Uani 1 1 d .
H2W H 0.5182 0.3980 0.0539 0.121 Uiso 1 1 d R
H1W H 0.4146 0.3067 0.0718 0.121 Uiso 1 1 d R
O10 O 0.1387(3) 0.22553(19) 0.02825(16) 0.0697(9) Uani 0.791(4) 1 d P
H1H H 0.2120 0.2203 0.0602 0.105 Uiso 0.791(4) 1 d PR
N1 N 0.82662(19) 0.61969(13) 0.03371(9) 0.0350(4) Uani 1 1 d .
H1 H 0.7436 0.5981 0.0481 0.042 Uiso 1 1 calc R
H2 H 0.8671 0.5690 0.0067 0.042 Uiso 1 1 calc R
H3 H 0.8137 0.6623 0.0075 0.042 Uiso 1 1 calc R
N2 N 0.9504(2) 0.82198(13) 0.18033(10) 0.0330(4) Uani 1 1 d .
N1' N 0.6464(2) 0.12517(15) -0.03682(11) 0.0367(5) Uani 1 1 d .
N2' N 0.5642(2) 0.26075(13) -0.16307(10) 0.0330(4) Uani 1 1 d .
C1 C 0.9164(2) 0.66761(17) 0.09653(13) 0.0409(6) Uani 1 1 d .
H1A H 1.0089 0.6870 0.0809 0.049 Uiso 1 1 calc R
H1B H 0.9275 0.6219 0.1260 0.049 Uiso 1 1 calc R
C2 C 0.8561(2) 0.75610(15) 0.14113(12) 0.0322(5) Uani 1 1 d .
C3 C 0.9245(2) 0.91551(15) 0.22920(11) 0.0312(5) Uani 1 1 d .
C4 C 0.8616(3) 0.97699(18) 0.18605(13) 0.0444(6) Uani 1 1 d .
H4A H 0.9199 0.9806 0.1457 0.053 Uiso 1 1 calc R
H4B H 0.8560 1.0420 0.2165 0.053 Uiso 1 1 calc R
H4C H 0.7688 0.9477 0.1683 0.053 Uiso 1 1 calc R
C5 C 0.8360(2) 0.90140(15) 0.29122(12) 0.0315(5) Uani 1 1 d .
C6 C 0.7637(2) 0.97536(17) 0.32960(14) 0.0438(6) Uani 1 1 d .
H6 H 0.7575 1.0309 0.3125 0.053 Uiso 1 1 calc R
C7 C 0.7008(3) 0.9695(2) 0.39218(15) 0.0557(7) Uani 1 1 d .
H7 H 0.6531 1.0212 0.4180 0.067 Uiso 1 1 calc R
C8 C 0.7072(3) 0.8888(2) 0.41710(15) 0.0552(7) Uani 1 1 d .
H8 H 0.6655 0.8852 0.4605 0.066 Uiso 1 1 calc R
C9 C 0.7744(3) 0.8135(2) 0.37887(13) 0.0469(6) Uani 1 1 d .
H9 H 0.7766 0.7570 0.3953 0.056 Uiso 1 1 calc R
C10 C 0.8390(2) 0.81944(16) 0.31642(12) 0.0372(5) Uani 1 1 d .
H10 H 0.8856 0.7672 0.2906 0.045 Uiso 1 1 calc R
C11 C 1.0720(2) 0.96042(15) 0.25923(12) 0.0343(5) Uani 1 1 d .
H11A H 1.1126 0.9149 0.2820 0.041 Uiso 1 1 calc R
H11B H 1.1299 0.9664 0.2186 0.041 Uiso 1 1 calc R
C12 C 1.0808(2) 1.05705(16) 0.31219(12) 0.0370(5) Uani 1 1 d .
C13 C 1.1039(3) 1.14093(18) 0.28870(16) 0.0504(6) Uani 1 1 d .
H13 H 1.1113 1.1353 0.2391 0.061 Uiso 1 1 calc R
C14 C 1.1161(4) 1.2305(2) 0.3347(2) 0.0699(9) Uani 1 1 d .
H14 H 1.1333 1.2863 0.3175 0.084 Uiso 1 1 calc R
C15 C 1.1033(4) 1.2389(2) 0.4059(2) 0.0758(10) Uani 1 1 d .
H15 H 1.1111 1.3012 0.4381 0.091 Uiso 1 1 calc R
C16 C 1.0788(3) 1.1577(3) 0.43225(16) 0.0688(9) Uani 1 1 d .
H16 H 1.0690 1.1645 0.4819 0.083 Uiso 1 1 calc R
C17 C 1.0688(3) 1.0659(2) 0.38456(13) 0.0489(6) Uani 1 1 d .
H17 H 1.0540 1.0099 0.4018 0.059 Uiso 1 1 calc R
C1' C 0.5535(2) 0.16162(18) -0.08137(13) 0.0396(5) Uani 1 1 d .
H1A' H 0.4956 0.2072 -0.0507 0.047 Uiso 1 1 calc R
H1B' H 0.4916 0.1074 -0.1112 0.047 Uiso 1 1 calc R
C2' C 0.6383(2) 0.21245(14) -0.12879(11) 0.0293(5) Uani 1 1 d .
C3' C 0.6220(2) 0.32061(15) -0.20941(12) 0.0315(5) Uani 1 1 d .
C4' C 0.7224(2) 0.40266(17) -0.16539(14) 0.0418(6) Uani 1 1 d .
H4A' H 0.6780 0.4354 -0.1221 0.050 Uiso 1 1 calc R
H4B' H 0.7484 0.4487 -0.1935 0.050 Uiso 1 1 calc R
H4C' H 0.8053 0.3765 -0.1524 0.050 Uiso 1 1 calc R
C5' C 0.6843(2) 0.25768(15) -0.27509(12) 0.0323(5) Uani 1 1 d .
C6' C 0.8010(2) 0.29092(18) -0.30647(14) 0.0430(6) Uani 1 1 d .
H6' H 0.8506 0.3511 -0.2836 0.052 Uiso 1 1 calc R
C7' C 0.8452(3) 0.2369(2) -0.37073(15) 0.0541(7) Uani 1 1 d .
H7' H 0.9246 0.2608 -0.3915 0.065 Uiso 1 1 calc R
C8' C 0.7765(3) 0.1495(2) -0.40475(15) 0.0567(8) Uani 1 1 d .
H8' H 0.8069 0.1135 -0.4490 0.068 Uiso 1 1 calc R
C9' C 0.6623(3) 0.1146(2) -0.37389(14) 0.0517(7) Uani 1 1 d .
H9' H 0.6148 0.0536 -0.3966 0.062 Uiso 1 1 calc R
C10' C 0.6165(2) 0.16833(17) -0.30955(13) 0.0390(5) Uani 1 1 d .
H10' H 0.5377 0.1435 -0.2889 0.047 Uiso 1 1 calc R
C11' C 0.4945(2) 0.36285(16) -0.23396(13) 0.0366(5) Uani 1 1 d .
H111 H 0.4268 0.3084 -0.2584 0.044 Uiso 1 1 calc R
H112 H 0.4507 0.3993 -0.1910 0.044 Uiso 1 1 calc R
C12' C 0.5217(2) 0.42809(16) -0.28284(12) 0.0358(5) Uani 1 1 d .
C13' C 0.5356(2) 0.52829(16) -0.25560(14) 0.0401(5) Uani 1 1 d .
H13' H 0.5364 0.5553 -0.2055 0.048 Uiso 1 1 calc R
C14' C 0.5482(3) 0.58845(18) -0.30083(15) 0.0477(6) Uani 1 1 d .
H14' H 0.5571 0.6563 -0.2816 0.057 Uiso 1 1 calc R
C15' C 0.5480(3) 0.55042(19) -0.37383(15) 0.0518(7) Uani 1 1 d .
H15' H 0.5546 0.5920 -0.4047 0.062 Uiso 1 1 calc R
C16' C 0.5382(3) 0.4521(2) -0.40163(14) 0.0495(6) Uani 1 1 d .
H16' H 0.5400 0.4258 -0.4517 0.059 Uiso 1 1 calc R
C17' C 0.5257(2) 0.39105(17) -0.35642(13) 0.0410(6) Uani 1 1 d .
H17' H 0.5197 0.3233 -0.3760 0.049 Uiso 1 1 calc R
C35 C 0.8841(3) 0.42313(16) 0.15949(14) 0.0431(6) Uani 1 1 d .
C36 C 1.0135(3) 0.3903(2) 0.16523(18) 0.0594(8) Uani 1 1 d .
H36 H 1.0549 0.3545 0.1241 0.071 Uiso 1 1 calc R
C37 C 1.0790(3) 0.4098(2) 0.22971(19) 0.0608(8) Uani 1 1 d .
H37 H 1.1672 0.3878 0.2331 0.073 Uiso 1 1 calc R
C38 C 1.0197(3) 0.46225(17) 0.29249(16) 0.0478(6) Uani 1 1 d .
C39 C 0.8869(3) 0.49217(17) 0.28621(14) 0.0457(6) Uani 1 1 d .
C40 C 0.8226(3) 0.47231(17) 0.21785(14) 0.0446(6) Uani 1 1 d .
H40 H 0.7348 0.4938 0.2128 0.054 Uiso 1 1 calc R
C41 C 1.0858(3) 0.4858(2) 0.36085(19) 0.0625(8) Uani 1 1 d .
H41 H 1.1760 0.4678 0.3658 0.075 Uiso 1 1 calc R
C42 C 1.0230(4) 0.5332(2) 0.4189(2) 0.0753(10) Uani 1 1 d .
H42 H 1.0700 0.5496 0.4641 0.090 Uiso 1 1 calc R
C43 C 0.8893(4) 0.5585(3) 0.41303(19) 0.0837(11) Uani 1 1 d .
H43 H 0.8438 0.5887 0.4546 0.100 Uiso 1 1 calc R
C44 C 0.8240(3) 0.5402(2) 0.34826(16) 0.0685(9) Uani 1 1 d .
H44 H 0.7345 0.5601 0.3448 0.082 Uiso 1 1 calc R
C45 C 0.5126(3) 0.15807(15) 0.20317(12) 0.0392(5) Uani 1 1 d .
C46 C 0.6438(3) 0.20990(16) 0.20155(14) 0.0461(6) Uani 1 1 d .
H46 H 0.6777 0.2188 0.1577 0.055 Uiso 1 1 calc R
C47 C 0.7202(3) 0.24653(17) 0.26271(15) 0.0462(6) Uani 1 1 d .
H47 H 0.8090 0.2796 0.2611 0.055 Uiso 1 1 calc R
C48 C 0.6703(2) 0.23657(16) 0.32934(13) 0.0386(5) Uani 1 1 d .
C49 C 0.5393(2) 0.18425(15) 0.33050(12) 0.0354(5) Uani 1 1 d .
C50 C 0.4627(2) 0.14428(15) 0.26586(12) 0.0356(5) Uani 1 1 d .
H50 H 0.3761 0.1077 0.2659 0.043 Uiso 1 1 calc R
C51 C 0.7454(3) 0.27793(19) 0.39438(16) 0.0520(7) Uani 1 1 d .
H51 H 0.8334 0.3127 0.3941 0.062 Uiso 1 1 calc R
C52 C 0.6935(3) 0.2686(2) 0.45722(16) 0.0579(7) Uani 1 1 d .
H52 H 0.7452 0.2968 0.5004 0.069 Uiso 1 1 calc R
C53 C 0.5636(3) 0.21745(19) 0.45864(14) 0.0533(7) Uani 1 1 d .
H53 H 0.5282 0.2113 0.5028 0.055(8) Uiso 1 1 calc R
C54 C 0.4876(3) 0.17651(17) 0.39697(13) 0.0427(6) Uani 1 1 d .
H54 H 0.3996 0.1426 0.3987 0.051 Uiso 1 1 calc R
C55 C 0.0326(7) 0.1512(4) 0.0090(3) 0.1061(19) Uani 0.791(4) 1 d P
H55A H 0.0689 0.0938 -0.0221 0.127 Uiso 0.791(4) 1 calc PR
H55B H -0.0403 0.1709 -0.0185 0.127 Uiso 0.791(4) 1 calc PR
C56 C -0.0258(7) 0.1269(4) 0.0695(3) 0.111(2) Uani 0.791(4) 1 d P
H56A H -0.1009 0.0750 0.0540 0.133 Uiso 0.791(4) 1 calc PR
H56B H -0.0622 0.1835 0.1002 0.133 Uiso 0.791(4) 1 calc PR
H56C H 0.0455 0.1053 0.0960 0.133 Uiso 0.791(4) 1 calc PR
H4 H 1.030(3) 0.8137(16) 0.1714(11) 0.026(6) Uiso 1 1 d .
H1' H 0.695(3) 0.0788(18) -0.0626(13) 0.037(7) Uiso 1 1 d .
H2' H 0.717(3) 0.179(2) -0.0105(14) 0.053(7) Uiso 1 1 d .
H3' H 0.604(3) 0.100(2) -0.0038(17) 0.069(9) Uiso 1 1 d .
H4' H 0.477(3) 0.2558(18) -0.1568(13) 0.041(7) Uiso 1 1 d .

loop_
_atom_site_aniso_label
_atom_site_aniso_U_11
_atom_site_aniso_U_22
_atom_site_aniso_U_33
_atom_site_aniso_U_23
_atom_site_aniso_U_13
_atom_site_aniso_U_12
S1 0.0663(5) 0.0377(3) 0.0443(4) 0.0051(3) 0.0128(3) -0.0127(3)
S2 0.0950(6) 0.0340(3) 0.0385(4) 0.0125(3) -0.0043(3) -0.0180(3)
O1 0.0233(8) 0.0409(9) 0.0458(9) -0.0009(7) 0.0018(7) 0.0007(7)
O1' 0.0251(8) 0.0370(8) 0.0394(8) 0.0177(7) 0.0052(6) 0.0050(6)
O3 0.0513(12) 0.0734(13) 0.0490(11) 0.0116(10) 0.0079(9) 0.0040(10)
O4 0.0716(13) 0.0446(10) 0.0554(11) 0.0111(9) 0.0295(10) 0.0083(9)
O5 0.140(2) 0.0402(11) 0.0651(14) 0.0081(10) -0.0123(14) -0.0334(13)
O6 0.090(3) 0.0556(18) 0.0328(14) 0.0036(12) 0.0226(16) -0.0286(18)
O7 0.137(4) 0.0418(17) 0.081(3) 0.0341(18) -0.049(3) -0.023(2)
O8 0.053(3) 0.0321(16) 0.0369(18) 0.0066(12) -0.0034(18) -0.0022(17)
O9 0.0707(15) 0.0802(15) 0.0962(17) 0.0329(13) -0.0242(13) 0.0102(12)
O10 0.0659(18) 0.0591(17) 0.094(2) 0.0363(15) 0.0236(15) 0.0071(14)
N1 0.0321(10) 0.0339(10) 0.0348(10) 0.0013(8) 0.0004(8) 0.0032(8)
N2 0.0212(10) 0.0336(10) 0.0384(10) -0.0009(8) 0.0039(8) 0.0021(8)
N1' 0.0443(12) 0.0347(11) 0.0302(10) 0.0114(9) 0.0035(9) -0.0086(9)
N2' 0.0211(10) 0.0390(10) 0.0427(11) 0.0175(8) 0.0044(8) 0.0035(8)
C1 0.0314(12) 0.0395(13) 0.0440(13) -0.0034(10) -0.0035(10) 0.0038(10)
C2 0.0236(11) 0.0330(11) 0.0373(12) 0.0049(9) 0.0027(9) 0.0003(9)
C3 0.0278(11) 0.0285(10) 0.0344(11) 0.0036(9) 0.0001(9) 0.0015(9)
C4 0.0475(15) 0.0408(13) 0.0443(14) 0.0099(11) -0.0053(11) 0.0043(11)
C5 0.0214(11) 0.0321(11) 0.0374(12) 0.0037(9) -0.0011(9) -0.0002(8)
C6 0.0335(13) 0.0366(12) 0.0584(16) 0.0053(11) 0.0086(11) 0.0073(10)
C7 0.0409(15) 0.0571(17) 0.0601(17) -0.0028(14) 0.0171(13) 0.0080(13)
C8 0.0401(15) 0.075(2) 0.0433(15) 0.0061(14) 0.0116(12) -0.0036(14)
C9 0.0416(14) 0.0543(15) 0.0454(14) 0.0176(12) -0.0035(11) -0.0045(12)
C10 0.0320(12) 0.0364(12) 0.0398(12) 0.0045(10) -0.0016(10) 0.0021(10)
C11 0.0266(11) 0.0327(11) 0.0399(12) 0.0047(9) 0.0024(9) -0.0022(9)
C12 0.0298(12) 0.0345(12) 0.0432(13) 0.0039(10) -0.0025(10) 0.0026(9)
C13 0.0475(15) 0.0376(13) 0.0639(17) 0.0113(12) -0.0059(13) -0.0017(11)
C14 0.075(2) 0.0379(15) 0.088(2) 0.0020(15) -0.0123(18) 0.0036(14)
C15 0.070(2) 0.0432(17) 0.095(3) -0.0181(17) -0.0205(19) 0.0111(15)
C16 0.0527(18) 0.094(3) 0.0463(16) -0.0104(16) -0.0052(14) 0.0209(17)
C17 0.0399(14) 0.0597(16) 0.0436(14) 0.0058(12) -0.0021(11) 0.0086(12)
C1' 0.0343(13) 0.0435(13) 0.0445(13) 0.0190(11) 0.0099(10) 0.0001(10)
C2' 0.0258(11) 0.0296(10) 0.0323(11) 0.0082(9) 0.0062(9) 0.0004(8)
C3' 0.0235(11) 0.0314(11) 0.0438(12) 0.0181(9) 0.0000(9) 0.0011(9)
C4' 0.0350(13) 0.0363(12) 0.0557(15) 0.0174(11) -0.0097(11) -0.0022(10)
C5' 0.0253(11) 0.0358(11) 0.0422(12) 0.0206(10) -0.0001(9) 0.0065(9)
C6' 0.0322(13) 0.0493(14) 0.0573(15) 0.0306(12) 0.0035(11) 0.0070(11)
C7' 0.0401(15) 0.083(2) 0.0568(17) 0.0426(16) 0.0178(13) 0.0241(14)
C8' 0.0553(18) 0.080(2) 0.0447(15) 0.0233(15) 0.0090(13) 0.0335(16)
C9' 0.0568(17) 0.0512(15) 0.0483(15) 0.0109(12) -0.0046(13) 0.0179(13)
C10' 0.0329(12) 0.0400(12) 0.0471(14) 0.0159(11) 0.0022(10) 0.0058(10)
C11' 0.0288(12) 0.0381(12) 0.0444(13) 0.0126(10) -0.0023(10) 0.0068(9)
C12' 0.0294(12) 0.0347(12) 0.0460(13) 0.0128(10) -0.0038(10) 0.0099(9)
C13' 0.0366(13) 0.0353(12) 0.0491(14) 0.0096(11) -0.0042(11) 0.0112(10)
C14' 0.0463(15) 0.0352(13) 0.0658(17) 0.0177(12) -0.0023(13) 0.0126(11)
C15' 0.0531(17) 0.0497(15) 0.0631(18) 0.0296(13) 0.0011(13) 0.0161(13)
C16' 0.0529(16) 0.0547(16) 0.0459(14) 0.0183(12) -0.0015(12) 0.0165(13)
C17' 0.0411(14) 0.0384(12) 0.0440(14) 0.0092(10) -0.0041(11) 0.0115(10)
C35 0.0408(14) 0.0309(12) 0.0548(15) 0.0098(11) 0.0092(12) -0.0074(10)
C36 0.0515(17) 0.0569(17) 0.073(2) 0.0219(15) 0.0231(16) 0.0056(14)
C37 0.0364(15) 0.0631(18) 0.091(2) 0.0346(17) 0.0118(15) 0.0068(13)
C38 0.0380(14) 0.0320(12) 0.0745(18) 0.0196(12) -0.0080(13) -0.0062(10)
C39 0.0414(14) 0.0310(12) 0.0594(16) 0.0041(11) -0.0062(12) -0.0005(10)
C40 0.0389(14) 0.0389(13) 0.0507(15) 0.0035(11) -0.0039(11) -0.0001(11)
C41 0.0487(17) 0.0462(16) 0.093(2) 0.0243(16) -0.0251(17) -0.0095(13)
C42 0.085(3) 0.0557(18) 0.075(2) 0.0061(17) -0.042(2) -0.0076(17)
C43 0.100(3) 0.075(2) 0.062(2) -0.0149(17) -0.0271(19) 0.030(2)
C44 0.069(2) 0.0680(19) 0.0555(18) -0.0143(15) -0.0184(15) 0.0251(16)
C45 0.0537(15) 0.0240(10) 0.0398(13) 0.0080(9) 0.0111(11) 0.0037(10)
C46 0.0595(17) 0.0328(12) 0.0462(14) 0.0104(11) 0.0195(13) 0.0037(11)
C47 0.0393(14) 0.0356(12) 0.0638(17) 0.0138(12) 0.0139(12) 0.0015(11)
C48 0.0365(13) 0.0299(11) 0.0507(14) 0.0109(10) 0.0011(11) 0.0083(10)
C49 0.0388(13) 0.0254(10) 0.0440(13) 0.0114(9) 0.0044(10) 0.0065(9)
C50 0.0385(13) 0.0280(11) 0.0413(13) 0.0115(9) 0.0056(10) 0.0015(9)
C51 0.0412(15) 0.0464(15) 0.0693(18) 0.0186(13) -0.0095(13) 0.0004(12)
C52 0.0657(19) 0.0492(16) 0.0590(17) 0.0173(13) -0.0212(15) 0.0005(14)
C53 0.073(2) 0.0471(15) 0.0422(15) 0.0171(12) -0.0018(13) 0.0040(14)
C54 0.0483(15) 0.0380(13) 0.0432(14) 0.0144(11) 0.0024(11) 0.0009(11)
C55 0.136(5) 0.112(4) 0.080(3) 0.040(3) 0.019(3) 0.018(4)
C56 0.156(6) 0.097(4) 0.095(4) 0.052(3) 0.008(4) 0.010(4)

loop_
_atom_type_symbol
_atom_type_description
_atom_type_scat_dispersion_real
_atom_type_scat_dispersion_imag
_atom_type_scat_source
S S 0.1246 0.1234 'International Tables Vol C Tables 4.2.6.8 and 6.1.1.4'
O O 0.0106 0.0060 'International Tables Vol C Tables 4.2.6.8 and 6.1.1.4'
N N 0.0061 0.0033 'International Tables Vol C Tables 4.2.6.8 and 6.1.1.4'
C C 0.0033 0.0016 'International Tables Vol C Tables 4.2.6.8 and 6.1.1.4'
H H 0.0000 0.0000 'International Tables Vol C Tables 4.2.6.8 and 6.1.1.4'

loop_
_geom_angle_atom_site_label_1
_geom_angle_atom_site_label_2
_geom_angle_atom_site_label_3
_geom_angle
O5 S1 O4 114.26(13)
O5 S1 O3 113.08(15)
O4 S1 O3 111.26(12)
O5 S1 C35 105.75(13)
O4 S1 C35 105.54(12)
O3 S1 C35 106.16(11)
O6A S2 O8A 112.5(12)
O6A S2 O7 90.0(5)
O8A S2 O7 128.1(9)
O6A S2 O8 112.1(6)
O8A S2 O8 13.3(10)
O7 S2 O8 115.3(3)
O6A S2 O6 25.3(4)
O8A S2 O6 107.1(10)
O7 S2 O6 110.7(3)
O8 S2 O6 112.7(2)
O6A S2 O7A 109.9(6)
O8A S2 O7A 107.9(10)
O7 S2 O7A 22.9(5)
O8 S2 O7A 96.3(5)
O6 S2 O7A 132.8(4)
O6A S2 C45 122.6(5)
O8A S2 C45 99.8(9)
O7 S2 C45 106.13(16)
O8 S2 C45 109.5(2)
O6 S2 C45 101.34(17)
O7A S2 C45 102.9(5)
O6A O6 S2 53.5(12)
O7A O7 S2 99.8(15)
O6 O6A S2 101.2(14)
O7 O7A S2 57.3(13)
H2W O9 H1W 106.2
C55 O10 H1H 119.0
C1 N1 H1 109.5
C1 N1 H2 109.5
H1 N1 H2 109.5
C1 N1 H3 109.5
H1 N1 H3 109.5
H2 N1 H3 109.5
C2 N2 C3 126.60(19)
C2 N2 H4 115.6(16)
C3 N2 H4 116.9(16)
C1' N1' H1' 112.7(15)
C1' N1' H2' 110.0(15)
H1' N1' H2' 106(2)
C1' N1' H3' 114(2)
H1' N1' H3' 106(2)
H2' N1' H3' 107(2)
C2' N2' C3' 124.81(18)
C2' N2' H4' 115.7(17)
C3' N2' H4' 119.5(17)
N1 C1 C2 111.15(19)
N1 C1 H1A 109.4
C2 C1 H1A 109.4
N1 C1 H1B 109.4
C2 C1 H1B 109.4
H1A C1 H1B 108.0
O1 C2 N2 125.5(2)
O1 C2 C1 120.79(19)
N2 C2 C1 113.68(19)
N2 C3 C4 108.89(18)
N2 C3 C5 111.59(17)
C4 C3 C5 113.11(18)
N2 C3 C11 103.14(17)
C4 C3 C11 111.03(19)
C5 C3 C11 108.64(17)
C3 C4 H4A 109.5
C3 C4 H4B 109.5
H4A C4 H4B 109.5
C3 C4 H4C 109.5
H4A C4 H4C 109.5
H4B C4 H4C 109.5
C6 C5 C10 117.9(2)
C6 C5 C3 120.6(2)
C10 C5 C3 121.08(19)
C7 C6 C5 121.3(2)
C7 C6 H6 119.4
C5 C6 H6 119.4
C8 C7 C6 120.1(2)
C8 C7 H7 120.0
C6 C7 H7 120.0
C9 C8 C7 119.7(2)
C9 C8 H8 120.1
C7 C8 H8 120.1
C8 C9 C10 120.4(2)
C8 C9 H9 119.8
C10 C9 H9 119.8
C9 C10 C5 120.6(2)
C9 C10 H10 119.7
C5 C10 H10 119.7
C12 C11 C3 116.29(18)
C12 C11 H11A 108.2
C3 C11 H11A 108.2
C12 C11 H11B 108.2
C3 C11 H11B 108.2
H11A C11 H11B 107.4
C17 C12 C13 118.6(2)
C17 C12 C11 121.7(2)
C13 C12 C11 119.7(2)
C14 C13 C12 122.1(3)
C14 C13 H13 119.0
C12 C13 H13 119.0
C13 C14 C15 119.1(3)
C13 C14 H14 120.4
C15 C14 H14 120.4
C14 C15 C16 121.2(3)
C14 C15 H15 119.4
C16 C15 H15 119.4
C15 C16 C17 119.2(3)
C15 C16 H16 120.4
C17 C16 H16 120.4
C12 C17 C16 119.8(3)
C12 C17 H17 120.1
C16 C17 H17 120.1
N1' C1' C2' 109.50(19)
N1' C1' H1A' 109.8
C2' C1' H1A' 109.8
N1' C1' H1B' 109.8
C2' C1' H1B' 109.8
H1A' C1' H1B' 108.2
O1' C2' N2' 125.73(19)
O1' C2' C1' 120.56(19)
N2' C2' C1' 113.71(18)
N2' C3' C4' 109.24(18)
N2' C3' C5' 110.34(17)
C4' C3' C5' 114.40(18)
N2' C3' C11' 104.28(17)
C4' C3' C11' 109.39(18)
C5' C3' C11' 108.69(18)
C3' C4' H4A' 109.5
C3' C4' H4B' 109.5
H4A' C4' H4B' 109.5
C3' C4' H4C' 109.5
H4A' C4' H4C' 109.5
H4B' C4' H4C' 109.5
C10' C5' C6' 117.8(2)
C10' C5' C3' 119.95(19)
C6' C5' C3' 122.0(2)
C7' C6' C5' 120.6(3)
C7' C6' H6' 119.7
C5' C6' H6' 119.7
C8' C7' C6' 121.1(3)
C8' C7' H7' 119.5
C6' C7' H7' 119.5
C7' C8' C9' 119.1(3)
C7' C8' H8' 120.4
C9' C8' H8' 120.4
C8' C9' C10' 120.3(3)
C8' C9' H9' 119.8
C10' C9' H9' 119.8
C5' C10' C9' 121.0(2)
C5' C10' H10' 119.5
C9' C10' H10' 119.5
C12' C11' C3' 116.58(18)
C12' C11' H111 108.1
C3' C11' H111 108.1
C12' C11' H112 108.1
C3' C11' H112 108.1
H111 C11' H112 107.3
C17' C12' C13' 118.1(2)
C17' C12' C11' 121.3(2)
C13' C12' C11' 120.5(2)
C14' C13' C12' 120.7(2)
C14' C13' H13' 119.7
C12' C13' H13' 119.7
C15' C14' C13' 120.5(2)
C15' C14' H14' 119.8
C13' C14' H14' 119.8
C16' C15' C14' 119.8(2)
C16' C15' H15' 120.1
C14' C15' H15' 120.1
C15' C16' C17' 120.1(2)
C15' C16' H16' 120.0
C17' C16' H16' 120.0
C16' C17' C12' 120.9(2)
C16' C17' H17' 119.6
C12' C17' H17' 119.6
C40 C35 C36 120.9(3)
C40 C35 S1 120.7(2)
C36 C35 S1 118.4(2)
C37 C36 C35 119.6(3)
C37 C36 H36 120.2
C35 C36 H36 120.2
C36 C37 C38 121.8(3)
C36 C37 H37 119.1
C38 C37 H37 119.1
C39 C38 C41 118.4(3)
C39 C38 C37 118.0(3)
C41 C38 C37 123.6(3)
C44 C39 C40 122.6(2)
C44 C39 C38 118.7(3)
C40 C39 C38 118.7(2)
C35 C40 C39 121.0(2)
C35 C40 H40 119.5
C39 C40 H40 119.5
C42 C41 C38 121.1(3)
C42 C41 H41 119.4
C38 C41 H41 119.4
C41 C42 C43 120.4(3)
C41 C42 H42 119.8
C43 C42 H42 119.8
C44 C43 C42 120.4(3)
C44 C43 H43 119.8
C42 C43 H43 119.8
C43 C44 C39 120.9(3)
C43 C44 H44 119.5
C39 C44 H44 119.5
C50 C45 C46 120.8(2)
C50 C45 S2 120.50(19)
C46 C45 S2 118.62(18)
C47 C46 C45 119.7(2)
C47 C46 H46 120.2
C45 C46 H46 120.2
C46 C47 C48 121.3(2)
C46 C47 H47 119.3
C48 C47 H47 119.3
C51 C48 C49 118.9(2)
C51 C48 C47 122.4(2)
C49 C48 C47 118.6(2)
C50 C49 C54 122.0(2)
C50 C49 C48 119.2(2)
C54 C49 C48 118.8(2)
C45 C50 C49 120.3(2)
C45 C50 H50 119.9
C49 C50 H50 119.9
C52 C51 C48 120.9(3)
C52 C51 H51 119.6
C48 C51 H51 119.6
C51 C52 C53 120.4(3)
C51 C52 H52 119.8
C53 C52 H52 119.8
C54 C53 C52 120.6(3)
C54 C53 H53 119.7
C52 C53 H53 119.7
C53 C54 C49 120.5(2)
C53 C54 H54 119.8
C49 C54 H54 119.8
O10 C55 C56 111.7(5)
O10 C55 H55A 109.3
C56 C55 H55A 109.3
O10 C55 H55B 109.3
C56 C55 H55B 109.3
H55A C55 H55B 107.9
C55 C56 H56A 109.5
C55 C56 H56B 109.5
H56A C56 H56B 109.5
C55 C56 H56C 109.5
H56A C56 H56C 109.5
H56B C56 H56C 109.5

loop_
_geom_bond_atom_site_label_1
_geom_bond_atom_site_label_2
_geom_bond_distance
S1 O5 1.439(2)
S1 O4 1.4514(19)
S1 O3 1.476(2)
S1 C35 1.779(3)
S2 O6A 1.251(12)
S2 O8A 1.41(3)
S2 O7 1.420(3)
S2 O8 1.469(6)
S2 O6 1.526(4)
S2 O7A 1.663(14)
S2 C45 1.767(3)
O1 C2 1.232(2)
O1' C2' 1.233(2)
O6 O6A 0.666(9)
O7 O7A 0.657(12)
O9 H2W 1.0837
O9 H1W 1.0292
O10 C55 1.389(7)
O10 H1H 0.9632
N1 C1 1.470(3)
N1 H1 0.9100
N1 H2 0.9100
N1 H3 0.9100
N2 C2 1.332(3)
N2 C3 1.483(3)
N2 H4 0.81(2)
N1' C1' 1.468(3)
N1' H1' 0.91(3)
N1' H2' 1.01(3)
N1' H3' 0.90(3)
N2' C2' 1.333(3)
N2' C3' 1.479(3)
N2' H4' 0.86(3)
C1 C2 1.520(3)
C1 H1A 0.9900
C1 H1B 0.9900
C3 C4 1.530(3)
C3 C5 1.531(3)
C3 C11 1.559(3)
C4 H4A 0.9800
C4 H4B 0.9800
C4 H4C 0.9800
C5 C6 1.391(3)
C5 C10 1.394(3)
C6 C7 1.384(4)
C6 H6 0.9500
C7 C8 1.377(4)
C7 H7 0.9500
C8 C9 1.376(4)
C8 H8 0.9500
C9 C10 1.390(3)
C9 H9 0.9500
C10 H10 0.9500
C11 C12 1.500(3)
C11 H11A 0.9900
C11 H11B 0.9900
C12 C17 1.385(3)
C12 C13 1.399(3)
C13 C14 1.364(4)
C13 H13 0.9500
C14 C15 1.365(5)
C14 H14 0.9500
C15 C16 1.396(5)
C15 H15 0.9500
C16 C17 1.403(4)
C16 H16 0.9500
C17 H17 0.9500
C1' C2' 1.520(3)
C1' H1A' 0.9900
C1' H1B' 0.9900
C3' C4' 1.527(3)
C3' C5' 1.531(3)
C3' C11' 1.557(3)
C4' H4A' 0.9800
C4' H4B' 0.9800
C4' H4C' 0.9800
C5' C10' 1.390(3)
C5' C6' 1.396(3)
C6' C7' 1.388(4)
C6' H6' 0.9500
C7' C8' 1.369(4)
C7' H7' 0.9500
C8' C9' 1.380(4)
C8' H8' 0.9500
C9' C10' 1.394(4)
C9' H9' 0.9500
C10' H10' 0.9500
C11' C12' 1.508(3)
C11' H111 0.9900
C11' H112 0.9900
C12' C17' 1.394(3)
C12' C13' 1.399(3)
C13' C14' 1.383(3)
C13' H13' 0.9500
C14' C15' 1.383(4)
C14' H14' 0.9500
C15' C16' 1.376(4)
C15' H15' 0.9500
C16' C17' 1.393(3)
C16' H16' 0.9500
C17' H17' 0.9500
C35 C40 1.352(3)
C35 C36 1.401(4)
C36 C37 1.351(4)
C36 H36 0.9500
C37 C38 1.420(4)
C37 H37 0.9500
C38 C39 1.415(4)
C38 C41 1.416(4)
C39 C44 1.405(4)
C39 C40 1.412(4)
C40 H40 0.9500
C41 C42 1.345(5)
C41 H41 0.9500
C42 C43 1.396(5)
C42 H42 0.9500
C43 C44 1.356(4)
C43 H43 0.9500
C44 H44 0.9500
C45 C50 1.369(3)
C45 C46 1.420(3)
C46 C47 1.353(4)
C46 H46 0.9500
C47 C48 1.423(3)
C47 H47 0.9500
C48 C51 1.414(4)
C48 C49 1.421(3)
C49 C50 1.412(3)
C49 C54 1.417(3)
C50 H50 0.9500
C51 C52 1.359(4)
C51 H51 0.9500
C52 C53 1.405(4)
C52 H52 0.9500
C53 C54 1.367(4)
C53 H53 0.9500
C54 H54 0.9500
C55 C56 1.417(7)
C55 H55A 0.9900
C55 H55B 0.9900
C56 H56A 0.9800
C56 H56B 0.9800
C56 H56C 0.9800

loop_
_geom_torsion_atom_site_label_1
_geom_torsion_atom_site_label_2
_geom_torsion_atom_site_label_3
_geom_torsion_atom_site_label_4
_geom_torsion
O8A S2 O6 O6A 106.7(17)
O7 S2 O6 O6A -37.0(15)
O8 S2 O6 O6A 93.8(15)
O7A S2 O6 O6A -29.6(17)
C45 S2 O6 O6A -149.3(14)
O6A S2 O7 O7A 151.0(17)
O8A S2 O7 O7A 32(2)
O8 S2 O7 O7A 36.4(17)
O6 S2 O7 O7A 165.9(16)
C45 S2 O7 O7A -85.0(16)
O8A S2 O6A O6 -82.4(17)
O7 S2 O6A O6 145.7(14)
O8 S2 O6A O6 -96.8(14)
O7A S2 O6A O6 157.3(13)
C45 S2 O6A O6 36.5(16)
O6A S2 O7A O7 -31.1(18)
O8A S2 O7A O7 -154.1(17)
O8 S2 O7A O7 -147.3(15)
O6 S2 O7A O7 -18(2)
C45 S2 O7A O7 101.0(15)
C3 N2 C2 O1 -2.4(4)
C3 N2 C2 C1 -179.9(2)
N1 C1 C2 O1 27.4(3)
N1 C1 C2 N2 -154.9(2)
C2 N2 C3 C4 -61.9(3)
C2 N2 C3 C5 63.7(3)
C2 N2 C3 C11 -179.9(2)
N2 C3 C5 C6 -159.5(2)
C4 C3 C5 C6 -36.3(3)
C11 C3 C5 C6 87.5(2)
N2 C3 C5 C10 28.6(3)
C4 C3 C5 C10 151.8(2)
C11 C3 C5 C10 -84.4(2)
C10 C5 C6 C7 2.2(4)
C3 C5 C6 C7 -169.9(2)
C5 C6 C7 C8 -0.9(4)
C6 C7 C8 C9 -1.1(4)
C7 C8 C9 C10 1.8(4)
C8 C9 C10 C5 -0.5(4)
C6 C5 C10 C9 -1.5(3)
C3 C5 C10 C9 170.6(2)
N2 C3 C11 C12 -179.25(19)
C4 C3 C11 C12 64.3(3)
C5 C3 C11 C12 -60.7(2)
C3 C11 C12 C17 88.4(3)
C3 C11 C12 C13 -92.7(3)
C17 C12 C13 C14 0.6(4)
C11 C12 C13 C14 -178.4(3)
C12 C13 C14 C15 -1.0(5)
C13 C14 C15 C16 0.4(5)
C14 C15 C16 C17 0.7(5)
C13 C12 C17 C16 0.6(4)
C11 C12 C17 C16 179.5(2)
C15 C16 C17 C12 -1.2(4)
C3' N2' C2' O1' -3.3(3)
C3' N2' C2' C1' 176.55(19)
N1' C1' C2' O1' 9.7(3)
N1' C1' C2' N2' -170.17(19)
C2' N2' C3' C4' -61.4(3)
C2' N2' C3' C5' 65.1(3)
C2' N2' C3' C11' -178.3(2)
N2' C3' C5' C10' 40.7(3)
C4' C3' C5' C10' 164.39(19)
C11' C3' C5' C10' -73.0(2)
N2' C3' C5' C6' -145.9(2)
C4' C3' C5' C6' -22.2(3)
C11' C3' C5' C6' 100.4(2)
C10' C5' C6' C7' 1.3(3)
C3' C5' C6' C7' -172.2(2)
C5' C6' C7' C8' -0.4(4)
C6' C7' C8' C9' -0.8(4)
C7' C8' C9' C10' 1.1(4)
C6' C5' C10' C9' -1.1(3)
C3' C5' C10' C9' 172.6(2)
C8' C9' C10' C5' -0.1(4)
N2' C3' C11' C12' -179.95(18)
C4' C3' C11' C12' 63.3(3)
C5' C3' C11' C12' -62.2(2)
C3' C11' C12' C17' 85.8(3)
C3' C11' C12' C13' -98.0(3)
C17' C12' C13' C14' 2.1(3)
C11' C12' C13' C14' -174.2(2)
C12' C13' C14' C15' -0.3(4)
C13' C14' C15' C16' -1.4(4)
C14' C15' C16' C17' 1.3(4)
C15' C16' C17' C12' 0.5(4)
C13' C12' C17' C16' -2.2(3)
C11' C12' C17' C16' 174.1(2)
O5 S1 C35 C40 -108.6(2)
O4 S1 C35 C40 129.9(2)
O3 S1 C35 C40 11.7(2)
O5 S1 C35 C36 71.4(2)
O4 S1 C35 C36 -50.1(2)
O3 S1 C35 C36 -168.25(19)
C40 C35 C36 C37 -1.5(4)
S1 C35 C36 C37 178.5(2)
C35 C36 C37 C38 0.6(4)
C36 C37 C38 C39 1.5(4)
C36 C37 C38 C41 -178.8(3)
C41 C38 C39 C44 -2.7(4)
C37 C38 C39 C44 177.1(3)
C41 C38 C39 C40 177.5(2)
C37 C38 C39 C40 -2.7(3)
C36 C35 C40 C39 0.1(4)
S1 C35 C40 C39 -179.87(18)
C44 C39 C40 C35 -177.8(3)
C38 C39 C40 C35 2.0(4)
C39 C38 C41 C42 1.7(4)
C37 C38 C41 C42 -178.0(3)
C38 C41 C42 C43 1.4(5)
C41 C42 C43 C44 -3.6(6)
C42 C43 C44 C39 2.5(6)
C40 C39 C44 C43 -179.6(3)
C38 C39 C44 C43 0.6(5)
O6A S2 C45 C50 -147.1(6)
O8A S2 C45 C50 -22.3(10)
O7 S2 C45 C50 112.2(3)
O8 S2 C45 C50 -12.8(3)
O6 S2 C45 C50 -132.1(2)
O7A S2 C45 C50 88.8(5)
O6A S2 C45 C46 35.8(7)
O8A S2 C45 C46 160.6(10)
O7 S2 C45 C46 -64.9(3)
O8 S2 C45 C46 170.1(3)
O6 S2 C45 C46 50.8(2)
O7A S2 C45 C46 -88.3(5)
C50 C45 C46 C47 -0.3(4)
S2 C45 C46 C47 176.81(19)
C45 C46 C47 C48 -1.8(4)
C46 C47 C48 C51 -177.1(2)
C46 C47 C48 C49 2.0(3)
C51 C48 C49 C50 178.9(2)
C47 C48 C49 C50 -0.3(3)
C51 C48 C49 C54 0.9(3)
C47 C48 C49 C54 -178.2(2)
C46 C45 C50 C49 2.0(3)
S2 C45 C50 C49 -175.01(17)
C54 C49 C50 C45 176.2(2)
C48 C49 C50 C45 -1.7(3)
C49 C48 C51 C52 -0.4(4)
C47 C48 C51 C52 178.7(2)
C48 C51 C52 C53 0.0(4)
C51 C52 C53 C54 -0.1(4)
C52 C53 C54 C49 0.6(4)
C50 C49 C54 C53 -178.9(2)
C48 C49 C54 C53 -1.0(3)
